data_2224418
loop_
_publ_author_name
'Zhou, Jian-Cheng'
'Zhang, Zheng-Yun'
'Li, Nai-Xu'
'Zhang, Chuan-Ming'

_publ_section_title 1-(4-<i>tert</i>-Butylbenzyl)-2-(4-<i>tert</i>-butylphenyl)-1<i>H</i>-benzimidazole
_journal_coeditor_code RZ2378
_journal_issue 12
_journal_name_full 'Acta Crystallographica Section E'
_journal_page_first o3019
_journal_paper_doi 10.1107/S1600536809045668
_journal_volume 65
_journal_year 2009
_chemical_formula_iupac 'C28 H32 N2'
_chemical_formula_moiety 'C28 H32 N2'
_chemical_formula_sum 'C28 H32 N2'
_chemical_formula_weight 396.56
_chemical_name_systematic
;
1-(4-<i>tert</i>-Butylbenzyl)-2-(4-<i>tert</i>-butylphenyl)-1<i>H</i>-
benzimidazole
;
_space_group_IT_number 14
_symmetry_cell_setting monoclinic
_symmetry_space_group_name_Hall '-P 2ybc'
_symmetry_space_group_name_H-M 'P 1 21/c 1'
_atom_sites_solution_hydrogens geom
_atom_sites_solution_primary direct
_atom_sites_solution_secondary difmap
_audit_creation_method SHELXL-97
_cell_angle_alpha 90.00
_cell_angle_beta 92.869(6)
_cell_angle_gamma 90.00
_cell_formula_units_Z 4
_cell_length_a 6.2142(5)
_cell_length_b 21.1112(13)
_cell_length_c 17.4624(12)
_cell_measurement_reflns_used 3426
_cell_measurement_temperature 293(2)
_cell_measurement_theta_max 27.4603
_cell_measurement_theta_min 2.2649
_cell_volume 2288.0(3)
_computing_cell_refinement 'CrystalClear (Rigaku, 2005)'
_computing_data_collection 'CrystalClear (Rigaku, 2005)'
_computing_data_reduction 'CrystalClear (Rigaku, 2005)'
_computing_molecular_graphics 'SHELXTL (Sheldrick, 2008)'
_computing_publication_material 'SHELXL97 (Sheldrick, 2008)'
_computing_structure_refinement 'SHELXL97 (Sheldrick, 2008)'
_computing_structure_solution 'SHELXS97 (Sheldrick, 2008)'
_diffrn_ambient_temperature 293(2)
_diffrn_detector_area_resol_mean 13.6612
_diffrn_measured_fraction_theta_full 0.998
_diffrn_measured_fraction_theta_max 0.998
_diffrn_measurement_device_type 'Rigaku SCXmini'
_diffrn_measurement_method \w
_diffrn_radiation_monochromator graphite
_diffrn_radiation_source 'fine-focus sealed tube'
_diffrn_radiation_type MoK\a
_diffrn_radiation_wavelength 0.71073
_diffrn_reflns_av_R_equivalents 0.0469
_diffrn_reflns_av_sigmaI/netI 0.0461
_diffrn_reflns_limit_h_max 8
_diffrn_reflns_limit_h_min -8
_diffrn_reflns_limit_k_max 27
_diffrn_reflns_limit_k_min -27
_diffrn_reflns_limit_l_max 22
_diffrn_reflns_limit_l_min -22
_diffrn_reflns_number 24819
_diffrn_reflns_theta_full 27.47
_diffrn_reflns_theta_max 27.47
_diffrn_reflns_theta_min 3.28
_diffrn_standards_number 0
_exptl_absorpt_coefficient_mu 0.067
_exptl_absorpt_correction_T_max 0.993
_exptl_absorpt_correction_T_min 0.987
_exptl_absorpt_correction_type multi-scan
_exptl_absorpt_process_details '(CrystalClear; Rigaku, 2005)'
_exptl_crystal_colour colourless
_exptl_crystal_density_diffrn 1.151
_exptl_crystal_density_method 'not measured'
_exptl_crystal_description Block
_exptl_crystal_F_000 856
_exptl_crystal_size_max 0.2000
_exptl_crystal_size_mid 0.2000
_exptl_crystal_size_min 0.1000
_refine_diff_density_max 0.216
_refine_diff_density_min -0.183
_refine_ls_extinction_method none
_refine_ls_goodness_of_fit_ref 1.090
_refine_ls_hydrogen_treatment constr
_refine_ls_matrix_type full
_refine_ls_number_parameters 302
_refine_ls_number_reflns 5239
_refine_ls_number_restraints 0
_refine_ls_restrained_S_all 1.090
_refine_ls_R_factor_all 0.0759
_refine_ls_R_factor_gt 0.0607
_refine_ls_shift/su_max 0.000
_refine_ls_shift/su_mean 0.000
_refine_ls_structure_factor_coef Fsqd
_refine_ls_weighting_details 'calc w=1/[\s^2^(Fo^2^)+(0.0431P)^2^+0.9360P] where P=(Fo^2^+2Fc^2^)/3'
_refine_ls_weighting_scheme calc
_refine_ls_wR_factor_gt 0.1266
_refine_ls_wR_factor_ref 0.1348
_reflns_number_gt 4315
_reflns_number_total 5239
_reflns_threshold_expression I>2\s(I)
_cod_data_source_file rz2378.cif
_cod_data_source_block I
_cod_depositor_comments
;
The following automatic conversions were performed:
'_exptl_absorpt_correction_type' value 'Multi-scan' changed to
'multi-scan' according to
'/home/saulius/struct/CIF-dictionaries/cif_core.dic' dictionary named
'cif_core.dic' version 2.4.1 from 2010-06-29.

Automatic conversion script
Id: cif_fix_enum 1527 2010-12-29 10:47:43Z saulius 

The following automatic conversions were performed:

'_exptl_absorpt_correction_type' value 'Multi-scan' changed to
'multi-scan' according to
/home/saulius/struct/CIF-dictionaries/cif_core.dic dictionary named
'cif_core.dic' version 2.4.1 from 2010-06-29.

Automatic conversion script
Id: cif_fix_values 1715 2011-07-08 13:25:40Z adriana 
;
_cod_original_sg_symbol_H-M 'P 21/c'
_cod_original_formula_sum 'C28 H32 N2 '
_cod_database_code 2224418
_cod_database_fobs_code 2224418

loop_
_symmetry_equiv_pos_as_xyz
'x, y, z'
'-x, y+1/2, -z+1/2'
'-x, -y, -z'
'x, -y-1/2, z-1/2'

loop_
_atom_site_type_symbol
_atom_site_label
_atom_site_fract_x
_atom_site_fract_y
_atom_site_fract_z
_atom_site_U_iso_or_equiv
_atom_site_adp_type
_atom_site_calc_flag
_atom_site_refinement_flags
_atom_site_occupancy
_atom_site_disorder_assembly
_atom_site_disorder_group
N N1 0.7010(2) 0.17678(6) 0.27399(7) 0.0256(3) Uani d . 1 . .
N N2 1.0343(2) 0.14275(6) 0.31033(7) 0.0298(3) Uani d . 1 . .
C C1 0.7112(3) 0.17535(7) 0.35346(9) 0.0270(3) Uani d . 1 . .
C C2 0.5570(3) 0.18846(8) 0.40650(10) 0.0346(4) Uani d . 1 . .
H H2B 0.4192 0.2021 0.3913 0.041 Uiso calc R 1 . .
C C3 0.6195(3) 0.18016(9) 0.48290(10) 0.0392(4) Uani d . 1 . .
H H3A 0.5214 0.1884 0.5201 0.047 Uiso calc R 1 . .
C C4 0.8268(3) 0.15961(9) 0.50544(10) 0.0382(4) Uani d . 1 . .
H H4A 0.8632 0.1547 0.5574 0.046 Uiso calc R 1 . .
C C5 0.9793(3) 0.14633(8) 0.45281(10) 0.0344(4) Uani d . 1 . .
H H5A 1.1170 0.1328 0.4684 0.041 Uiso calc R 1 . .
C C6 0.9185(3) 0.15411(7) 0.37498(9) 0.0282(3) Uani d . 1 . .
C C7 0.8992(2) 0.15635(7) 0.25137(9) 0.0258(3) Uani d . 1 . .
C C8 0.9583(2) 0.14654(7) 0.17169(9) 0.0272(3) Uani d . 1 . .
C C9 0.8876(3) 0.18418(8) 0.10959(9) 0.0310(4) Uani d . 1 . .
H H9A 0.7887 0.2164 0.1168 0.037 Uiso calc R 1 . .
C C10 0.9638(3) 0.17391(9) 0.03713(10) 0.0355(4) Uani d . 1 . .
H H10A 0.9141 0.1995 -0.0033 0.043 Uiso calc R 1 . .
C C11 1.1119(3) 0.12648(8) 0.02342(10) 0.0344(4) Uani d . 1 A .
C C12 1.1810(3) 0.08896(8) 0.08579(10) 0.0370(4) Uani d . 1 . .
H H12A 1.2802 0.0568 0.0785 0.044 Uiso calc R 1 . .
C C13 1.1055(3) 0.09845(8) 0.15806(10) 0.0335(4) Uani d . 1 . .
H H13A 1.1537 0.0723 0.1982 0.040 Uiso calc R 1 . .
C C14 1.1974(3) 0.11519(9) -0.05650(10) 0.0424(5) Uani d . 1 . .
C C15 1.4372(5) 0.1228(2) -0.0550(2) 0.0569(10) Uani d P 0.636(4) A 1
H H15A 1.4726 0.1670 -0.0576 0.085 Uiso calc PR 0.636(4) A 1
H H15B 1.4930 0.1011 -0.0980 0.085 Uiso calc PR 0.636(4) A 1
H H15C 1.4996 0.1051 -0.0083 0.085 Uiso calc PR 0.636(4) A 1
C C16 1.1017(6) 0.16598(17) -0.11722(17) 0.0508(9) Uani d P 0.636(4) A 1
H H16A 0.9475 0.1625 -0.1212 0.076 Uiso calc PR 0.636(4) A 1
H H16B 1.1587 0.1580 -0.1664 0.076 Uiso calc PR 0.636(4) A 1
H H16C 1.1414 0.2079 -0.1004 0.076 Uiso calc PR 0.636(4) A 1
C C17 1.1189(8) 0.0513(2) -0.0846(2) 0.0687(14) Uani d P 0.636(4) A 1
H H17A 0.9695 0.0541 -0.1011 0.103 Uiso calc PR 0.636(4) A 1
H H17B 1.1360 0.0209 -0.0438 0.103 Uiso calc PR 0.636(4) A 1
H H17C 1.2014 0.0381 -0.1268 0.103 Uiso calc PR 0.636(4) A 1
C C16' 1.3128(12) 0.1723(4) -0.0785(4) 0.073(2) Uani d P 0.364(4) A 2
H H16D 1.2128 0.2068 -0.0851 0.109 Uiso calc PR 0.364(4) A 2
H H16E 1.3811 0.1648 -0.1258 0.109 Uiso calc PR 0.364(4) A 2
H H16F 1.4201 0.1828 -0.0391 0.109 Uiso calc PR 0.364(4) A 2
C C15' 1.3773(13) 0.0576(4) -0.0524(3) 0.077(3) Uani d P 0.364(4) A 2
H H15D 1.3107 0.0193 -0.0360 0.116 Uiso calc PR 0.364(4) A 2
H H15E 1.4934 0.0688 -0.0166 0.116 Uiso calc PR 0.364(4) A 2
H H15F 1.4323 0.0514 -0.1023 0.116 Uiso calc PR 0.364(4) A 2
C C17' 1.0230(11) 0.0946(4) -0.1102(3) 0.0593(19) Uani d P 0.364(4) A 2
H H17D 0.9132 0.1266 -0.1137 0.089 Uiso calc PR 0.364(4) A 2
H H17E 0.9627 0.0558 -0.0922 0.089 Uiso calc PR 0.364(4) A 2
H H17F 1.0787 0.0879 -0.1598 0.089 Uiso calc PR 0.364(4) A 2
C C18 0.5117(2) 0.19700(7) 0.22771(9) 0.0276(3) Uani d . 1 . .
H H18A 0.3834 0.1845 0.2533 0.033 Uiso calc R 1 . .
H H18B 0.5100 0.1753 0.1787 0.033 Uiso calc R 1 . .
C C19 0.5039(2) 0.26793(7) 0.21354(8) 0.0244(3) Uani d . 1 . .
C C20 0.6751(3) 0.30771(8) 0.23238(10) 0.0345(4) Uani d . 1 . .
H H20A 0.7992 0.2912 0.2568 0.041 Uiso calc R 1 . .
C C21 0.6647(3) 0.37210(8) 0.21545(10) 0.0354(4) Uani d . 1 . .
H H21A 0.7823 0.3976 0.2292 0.042 Uiso calc R 1 . .
C C22 0.4846(2) 0.39941(7) 0.17869(9) 0.0255(3) Uani d . 1 . .
C C23 0.3127(3) 0.35908(8) 0.16148(11) 0.0380(4) Uani d . 1 . .
H H23A 0.1875 0.3756 0.1379 0.046 Uiso calc R 1 . .
C C24 0.3214(3) 0.29478(8) 0.17827(11) 0.0370(4) Uani d . 1 . .
H H24A 0.2026 0.2694 0.1656 0.044 Uiso calc R 1 . .
C C25 0.4755(3) 0.47028(7) 0.15925(10) 0.0314(4) Uani d . 1 . .
C C26 0.6985(3) 0.49533(9) 0.14043(12) 0.0454(5) Uani d . 1 . .
H H26A 0.7489 0.4729 0.0970 0.068 Uiso calc R 1 . .
H H26B 0.7974 0.4891 0.1838 0.068 Uiso calc R 1 . .
H H26C 0.6887 0.5397 0.1287 0.068 Uiso calc R 1 . .
C C27 0.3234(3) 0.48367(9) 0.08955(12) 0.0474(5) Uani d . 1 . .
H H27A 0.3723 0.4612 0.0459 0.071 Uiso calc R 1 . .
H H27B 0.3218 0.5283 0.0791 0.071 Uiso calc R 1 . .
H H27C 0.1806 0.4699 0.1000 0.071 Uiso calc R 1 . .
C C28 0.3968(4) 0.50619(9) 0.22849(12) 0.0586(6) Uani d . 1 . .
H H28A 0.2570 0.4909 0.2404 0.088 Uiso calc R 1 . .
H H28B 0.3882 0.5506 0.2168 0.088 Uiso calc R 1 . .
H H28C 0.4959 0.4997 0.2717 0.088 Uiso calc R 1 . .

loop_
_atom_site_aniso_label
_atom_site_aniso_U_11
_atom_site_aniso_U_22
_atom_site_aniso_U_33
_atom_site_aniso_U_12
_atom_site_aniso_U_13
_atom_site_aniso_U_23
N1 0.0275(7) 0.0240(6) 0.0255(7) 0.0003(5) 0.0032(5) 0.0028(5)
N2 0.0303(7) 0.0312(7) 0.0280(7) 0.0019(5) 0.0030(6) 0.0021(6)
C1 0.0328(8) 0.0225(7) 0.0259(8) -0.0023(6) 0.0048(6) 0.0025(6)
C2 0.0335(9) 0.0364(9) 0.0344(9) 0.0014(7) 0.0075(7) 0.0009(7)
C3 0.0449(11) 0.0425(10) 0.0311(9) -0.0027(8) 0.0118(8) -0.0010(8)
C4 0.0482(11) 0.0403(10) 0.0263(9) -0.0046(8) 0.0030(7) 0.0035(7)
C5 0.0375(9) 0.0350(9) 0.0306(9) -0.0009(7) 0.0007(7) 0.0044(7)
C6 0.0321(8) 0.0255(8) 0.0271(8) -0.0018(6) 0.0038(6) 0.0023(6)
C7 0.0281(8) 0.0217(7) 0.0277(8) -0.0012(6) 0.0038(6) 0.0016(6)
C8 0.0281(8) 0.0261(8) 0.0276(8) -0.0049(6) 0.0029(6) -0.0006(6)
C9 0.0323(9) 0.0304(8) 0.0303(9) -0.0015(7) 0.0032(7) 0.0001(7)
C10 0.0395(10) 0.0388(9) 0.0282(9) -0.0057(7) 0.0023(7) 0.0015(7)
C11 0.0351(9) 0.0387(9) 0.0300(9) -0.0102(7) 0.0067(7) -0.0082(7)
C12 0.0371(10) 0.0354(9) 0.0391(10) 0.0023(7) 0.0076(8) -0.0077(8)
C13 0.0353(9) 0.0323(9) 0.0330(9) 0.0015(7) 0.0034(7) -0.0003(7)
C14 0.0468(11) 0.0484(11) 0.0333(10) -0.0098(9) 0.0136(8) -0.0078(8)
C15 0.048(2) 0.078(3) 0.047(2) 0.0041(18) 0.0199(15) 0.0108(18)
C16 0.056(2) 0.070(2) 0.0278(15) -0.0027(17) 0.0097(14) 0.0037(15)
C17 0.105(4) 0.059(2) 0.045(2) -0.023(2) 0.032(2) -0.0254(19)
C16' 0.081(6) 0.077(5) 0.063(4) -0.019(4) 0.041(4) -0.001(4)
C15' 0.095(6) 0.103(6) 0.036(3) 0.056(5) 0.024(3) 0.003(4)
C17' 0.069(4) 0.073(5) 0.036(3) 0.006(3) 0.002(3) -0.015(3)
C18 0.0254(8) 0.0258(8) 0.0316(8) -0.0026(6) -0.0001(6) 0.0012(6)
C19 0.0251(8) 0.0247(7) 0.0236(7) -0.0008(6) 0.0039(6) -0.0004(6)
C20 0.0289(9) 0.0296(8) 0.0437(10) -0.0010(6) -0.0107(7) 0.0043(7)
C21 0.0303(9) 0.0272(8) 0.0476(11) -0.0054(6) -0.0080(7) 0.0018(7)
C22 0.0273(8) 0.0250(7) 0.0243(8) 0.0017(6) 0.0041(6) -0.0007(6)
C23 0.0271(9) 0.0309(9) 0.0548(11) 0.0012(7) -0.0097(8) 0.0059(8)
C24 0.0260(8) 0.0303(9) 0.0538(11) -0.0057(7) -0.0074(7) 0.0032(8)
C25 0.0382(9) 0.0248(8) 0.0316(9) 0.0022(7) 0.0056(7) 0.0022(7)
C26 0.0454(11) 0.0331(9) 0.0576(12) -0.0072(8) 0.0028(9) 0.0099(9)
C27 0.0487(12) 0.0408(10) 0.0525(12) 0.0016(9) -0.0011(9) 0.0176(9)
C28 0.1005(19) 0.0285(9) 0.0493(12) 0.0113(10) 0.0287(12) 0.0019(9)

loop_
_atom_type_symbol
_atom_type_description
_atom_type_scat_dispersion_real
_atom_type_scat_dispersion_imag
_atom_type_scat_source
C C 0.0033 0.0016 'International Tables Vol C Tables 4.2.6.8 and 6.1.1.4'
H H 0.0000 0.0000 'International Tables Vol C Tables 4.2.6.8 and 6.1.1.4'
N N 0.0061 0.0033 'International Tables Vol C Tables 4.2.6.8 and 6.1.1.4'
O O 0.0106 0.0060 'International Tables Vol C Tables 4.2.6.8 and 6.1.1.4'

loop_
_geom_angle_atom_site_label_1
_geom_angle_atom_site_label_2
_geom_angle_atom_site_label_3
_geom_angle_site_symmetry_1
_geom_angle_site_symmetry_3
_geom_angle
_geom_angle_publ_flag
C7 N1 C1 . . 106.40(13) ?
C7 N1 C18 . . 129.74(13) ?
C1 N1 C18 . . 123.86(13) ?
C7 N2 C6 . . 105.05(13) ?
N1 C1 C2 . . 131.48(15) ?
N1 C1 C6 . . 105.77(13) ?
C2 C1 C6 . . 122.70(15) ?
C3 C2 C1 . . 116.56(16) ?
C3 C2 H2B . . 121.7 ?
C1 C2 H2B . . 121.7 ?
C2 C3 C4 . . 121.47(16) ?
C2 C3 H3A . . 119.3 ?
C4 C3 H3A . . 119.3 ?
C5 C4 C3 . . 121.94(16) ?
C5 C4 H4A . . 119.0 ?
C3 C4 H4A . . 119.0 ?
C4 C5 C6 . . 117.44(16) ?
C4 C5 H5A . . 121.3 ?
C6 C5 H5A . . 121.3 ?
N2 C6 C1 . . 110.16(13) ?
N2 C6 C5 . . 129.95(15) ?
C1 C6 C5 . . 119.88(15) ?
N2 C7 N1 . . 112.61(14) ?
N2 C7 C8 . . 121.68(14) ?
N1 C7 C8 . . 125.63(14) ?
C13 C8 C9 . . 117.69(15) ?
C13 C8 C7 . . 117.42(14) ?
C9 C8 C7 . . 124.78(14) ?
C10 C9 C8 . . 120.65(16) ?
C10 C9 H9A . . 119.7 ?
C8 C9 H9A . . 119.7 ?
C11 C10 C9 . . 121.88(16) ?
C11 C10 H10A . . 119.1 ?
C9 C10 H10A . . 119.1 ?
C10 C11 C12 . . 117.05(15) ?
C10 C11 C14 . . 122.04(17) ?
C12 C11 C14 . . 120.91(16) ?
C13 C12 C11 . . 121.63(16) ?
C13 C12 H12A . . 119.2 ?
C11 C12 H12A . . 119.2 ?
C12 C13 C8 . . 121.10(16) ?
C12 C13 H13A . . 119.5 ?
C8 C13 H13A . . 119.5 ?
C17' C14 C16' . . 115.7(5) ?
C17' C14 C15 . . 138.4(3) ?
C16' C14 C15 . . 54.3(4) ?
C17' C14 C17 . . 46.3(3) ?
C16' C14 C17 . . 143.7(3) ?
C15 C14 C17 . . 114.0(3) ?
C17' C14 C11 . . 110.5(3) ?
C16' C14 C11 . . 107.9(3) ?
C15 C14 C11 . . 110.84(19) ?
C17 C14 C11 . . 108.26(19) ?
C17' C14 C16 . . 62.4(3) ?
C16' C14 C16 . . 56.3(4) ?
C15 C14 C16 . . 106.1(2) ?
C17 C14 C16 . . 106.3(3) ?
C11 C14 C16 . . 111.34(18) ?
C17' C14 C15' . . 106.7(4) ?
C16' C14 C15' . . 106.2(5) ?
C15 C14 C15' . . 53.6(4) ?
C17 C14 C15' . . 64.1(4) ?
C11 C14 C15' . . 109.8(2) ?
C16 C14 C15' . . 138.6(3) ?
C14 C15 H15A . . 109.5 ?
C14 C15 H15B . . 109.5 ?
H15A C15 H15B . . 109.5 ?
C14 C15 H15C . . 109.5 ?
H15A C15 H15C . . 109.5 ?
H15B C15 H15C . . 109.5 ?
C14 C16 H16A . . 109.5 ?
C14 C16 H16B . . 109.5 ?
C14 C16 H16C . . 109.5 ?
C14 C17 H17A . . 109.5 ?
C14 C17 H17B . . 109.5 ?
H17A C17 H17B . . 109.5 ?
C14 C17 H17C . . 109.5 ?
H17A C17 H17C . . 109.5 ?
H17B C17 H17C . . 109.5 ?
C14 C16' H16D . . 109.5 ?
C14 C16' H16E . . 109.5 ?
H16D C16' H16E . . 109.5 ?
C14 C16' H16F . . 109.5 ?
H16D C16' H16F . . 109.5 ?
H16E C16' H16F . . 109.5 ?
C14 C15' H15D . . 109.5 ?
C14 C15' H15E . . 109.5 ?
H15D C15' H15E . . 109.5 ?
C14 C15' H15F . . 109.5 ?
H15D C15' H15F . . 109.5 ?
H15E C15' H15F . . 109.5 ?
C14 C17' H17D . . 109.5 ?
C14 C17' H17E . . 109.5 ?
H17D C17' H17E . . 109.5 ?
C14 C17' H17F . . 109.5 ?
H17D C17' H17F . . 109.5 ?
H17E C17' H17F . . 109.5 ?
N1 C18 C19 . . 113.43(12) ?
N1 C18 H18A . . 108.9 ?
C19 C18 H18A . . 108.9 ?
N1 C18 H18B . . 108.9 ?
C19 C18 H18B . . 108.9 ?
H18A C18 H18B . . 107.7 ?
C20 C19 C24 . . 117.44(14) ?
C20 C19 C18 . . 122.86(14) ?
C24 C19 C18 . . 119.67(14) ?
C19 C20 C21 . . 121.05(15) ?
C19 C20 H20A . . 119.5 ?
C21 C20 H20A . . 119.5 ?
C22 C21 C20 . . 122.13(15) ?
C22 C21 H21A . . 118.9 ?
C20 C21 H21A . . 118.9 ?
C23 C22 C21 . . 116.09(14) ?
C23 C22 C25 . . 122.07(14) ?
C21 C22 C25 . . 121.83(14) ?
C22 C23 C24 . . 122.19(15) ?
C22 C23 H23A . . 118.9 ?
C24 C23 H23A . . 118.9 ?
C19 C24 C23 . . 121.07(15) ?
C19 C24 H24A . . 119.5 ?
C23 C24 H24A . . 119.5 ?
C28 C25 C27 . . 109.18(16) ?
C28 C25 C26 . . 109.07(16) ?
C27 C25 C26 . . 107.14(15) ?
C28 C25 C22 . . 108.57(14) ?
C27 C25 C22 . . 111.76(14) ?
C26 C25 C22 . . 111.08(14) ?
C25 C26 H26A . . 109.5 ?
C25 C26 H26B . . 109.5 ?
H26A C26 H26B . . 109.5 ?
C25 C26 H26C . . 109.5 ?
H26A C26 H26C . . 109.5 ?
H26B C26 H26C . . 109.5 ?
C25 C27 H27A . . 109.5 ?
C25 C27 H27B . . 109.5 ?
H27A C27 H27B . . 109.5 ?
C25 C27 H27C . . 109.5 ?
H27A C27 H27C . . 109.5 ?
H27B C27 H27C . . 109.5 ?
C25 C28 H28A . . 109.5 ?
C25 C28 H28B . . 109.5 ?
H28A C28 H28B . . 109.5 ?
C25 C28 H28C . . 109.5 ?
H28A C28 H28C . . 109.5 ?
H28B C28 H28C . . 109.5 ?

loop_
_geom_bond_atom_site_label_1
_geom_bond_atom_site_label_2
_geom_bond_site_symmetry_2
_geom_bond_distance
_geom_bond_publ_flag
N1 C7 . 1.3816(19) ?
N1 C1 . 1.386(2) ?
N1 C18 . 1.4571(19) ?
N2 C7 . 1.327(2) ?
N2 C6 . 1.390(2) ?
C1 C2 . 1.393(2) ?
C1 C6 . 1.398(2) ?
C2 C3 . 1.382(2) ?
C2 H2B . 0.9300 ?
C3 C4 . 1.397(3) ?
C3 H3A . 0.9300 ?
C4 C5 . 1.381(2) ?
C4 H4A . 0.9300 ?
C5 C6 . 1.402(2) ?
C5 H5A . 0.9300 ?
C7 C8 . 1.471(2) ?
C8 C13 . 1.395(2) ?
C8 C9 . 1.397(2) ?
C9 C10 . 1.390(2) ?
C9 H9A . 0.9300 ?
C10 C11 . 1.389(2) ?
C10 H10A . 0.9300 ?
C11 C12 . 1.397(3) ?
C11 C14 . 1.536(2) ?
C12 C13 . 1.383(2) ?
C12 H12A . 0.9300 ?
C13 H13A . 0.9300 ?
C14 C17' . 1.463(6) ?
C14 C16' . 1.465(7) ?
C14 C15 . 1.498(4) ?
C14 C17 . 1.508(4) ?
C14 C16 . 1.601(4) ?
C14 C15' . 1.650(6) ?
C15 H15A . 0.9600 ?
C15 H15B . 0.9600 ?
C15 H15C . 0.9600 ?
C16 H16A . 0.9600 ?
C16 H16B . 0.9600 ?
C16 H16C . 0.9600 ?
C17 H17A . 0.9600 ?
C17 H17B . 0.9600 ?
C17 H17C . 0.9600 ?
C16' H16D . 0.9600 ?
C16' H16E . 0.9600 ?
C16' H16F . 0.9600 ?
C15' H15D . 0.9600 ?
C15' H15E . 0.9600 ?
C15' H15F . 0.9600 ?
C17' H17D . 0.9600 ?
C17' H17E . 0.9600 ?
C17' H17F . 0.9600 ?
C18 C19 . 1.518(2) ?
C18 H18A . 0.9700 ?
C18 H18B . 0.9700 ?
C19 C20 . 1.382(2) ?
C19 C24 . 1.385(2) ?
C20 C21 . 1.392(2) ?
C20 H20A . 0.9300 ?
C21 C22 . 1.387(2) ?
C21 H21A . 0.9300 ?
C22 C23 . 1.387(2) ?
C22 C25 . 1.535(2) ?
C23 C24 . 1.389(2) ?
C23 H23A . 0.9300 ?
C24 H24A . 0.9300 ?
C25 C28 . 1.528(2) ?
C25 C27 . 1.530(2) ?
C25 C26 . 1.534(2) ?
C26 H26A . 0.9600 ?
C26 H26B . 0.9600 ?
C26 H26C . 0.9600 ?
C27 H27A . 0.9600 ?
C27 H27B . 0.9600 ?
C27 H27C . 0.9600 ?
C28 H28A . 0.9600 ?
C28 H28B . 0.9600 ?
C28 H28C . 0.9600 ?

loop_
_geom_hbond_atom_site_label_D
_geom_hbond_atom_site_label_H
_geom_hbond_atom_site_label_A
_geom_hbond_site_symmetry_A
_geom_hbond_distance_DH
_geom_hbond_distance_HA
_geom_hbond_distance_DA
_geom_hbond_angle_DHA
C18 H18A N2 1_455 0.97 2.59 3.553(2) 174
